data_2312020
loop_
_publ_author_name
'Gayakhe, Vijay'
'Kapdi, Anant Ramakant'
'Borozdina, Yulia'
'Schulzke, Carola'

_publ_section_title
;
 Crystal structure of 5-(dibenzo-furan-4-yl)-2'-deoxy-uridine.
;
_journal_coeditor_code DS2247
_journal_issue 'Pt 10'
_journal_name_full 'Acta crystallographica. Section E, Crystallographic communications'
_journal_page_first 1493
_journal_page_last 1496
_journal_paper_doi 10.1107/S2056989017013111
_journal_volume 73
_journal_year 2017
_chemical_formula_moiety 'C21 H18 N2 O6'
_chemical_formula_sum 'C21 H18 N2 O6'
_chemical_formula_weight 394.37
_chemical_name_systematic
;
5-(Dibenzofuran-4-yl)-2'-deoxyuridine
;
_space_group_crystal_system orthorhombic
_space_group_IT_number 19
_space_group_name_Hall 'P 2ac 2ab'
_space_group_name_H-M_alt 'P 21 21 21'
_atom_sites_solution_hydrogens mixed
_audit_creation_method SHELXL-2013
_cell_angle_alpha 90
_cell_angle_beta 90
_cell_angle_gamma 90
_cell_formula_units_Z 4
_cell_length_a 6.2899(13)
_cell_length_b 15.167(3)
_cell_length_c 17.938(4)
_cell_measurement_reflns_used 14682
_cell_measurement_temperature 170(2)
_cell_measurement_theta_max 54.3
_cell_measurement_theta_min 6.5
_cell_volume 1711.3(6)
_computing_cell_refinement
;
X-Area (Stoe & Cie, 2010)
;
_computing_data_collection
;
X-Area (Stoe & Cie, 2010)
;
_computing_data_reduction
;
X-Area (Stoe & Cie, 2010)
;
_computing_molecular_graphics
;
XP in SHELXTL (Sheldrick, 2008) and Mercury (Macrae <i>et al.</i>,
2006)
;
_computing_publication_material
;
<i>CIFTAB</i> (Sheldrick, 2008) and PLATON (Spek, 2009)
;
_computing_structure_refinement
;
SHELXL2013 (Sheldrick, 2015b)
;
_computing_structure_solution
;
SHELXT2014 (Sheldrick, 2015a)
;
_diffrn_ambient_temperature 170(2)
_diffrn_detector_area_resol_mean 6.67
_diffrn_measured_fraction_theta_full 0.997
_diffrn_measured_fraction_theta_max 0.981
_diffrn_measurement_device_type 'Stoe IPDS2T'
_diffrn_measurement_method \w
_diffrn_radiation_type MoK\a
_diffrn_radiation_wavelength 0.71073
_diffrn_reflns_av_R_equivalents 0.1103
_diffrn_reflns_limit_h_max 8
_diffrn_reflns_limit_h_min -7
_diffrn_reflns_limit_k_max 19
_diffrn_reflns_limit_k_min -19
_diffrn_reflns_limit_l_max 22
_diffrn_reflns_limit_l_min -22
_diffrn_reflns_number 14640
_diffrn_reflns_theta_full 25.242
_diffrn_reflns_theta_max 27.140
_diffrn_reflns_theta_min 3.432
_exptl_absorpt_coefficient_mu 0.114
_exptl_absorpt_correction_T_max 0.8747
_exptl_absorpt_correction_T_min 0.3878
_exptl_absorpt_correction_type numerical
_exptl_absorpt_process_details
;
face indexed (X-Red32 and X-Shape; Stoe & Cie, 2010)
;
_exptl_crystal_colour colourless
_exptl_crystal_density_diffrn 1.531
_exptl_crystal_description needle
_exptl_crystal_F_000 824
_exptl_crystal_size_max 0.455
_exptl_crystal_size_mid 0.088
_exptl_crystal_size_min 0.085
_refine_diff_density_max 0.335
_refine_diff_density_min -0.370
_refine_ls_extinction_method none
_refine_ls_goodness_of_fit_ref 0.962
_refine_ls_hydrogen_treatment mixed
_refine_ls_matrix_type full
_refine_ls_number_parameters 274
_refine_ls_number_reflns 3696
_refine_ls_number_restraints 3
_refine_ls_restrained_S_all 0.962
_refine_ls_R_factor_all 0.0848
_refine_ls_R_factor_gt 0.0570
_refine_ls_shift/su_max 0.000
_refine_ls_shift/su_mean 0.000
_refine_ls_structure_factor_coef Fsqd
_refine_ls_weighting_details 'w=1/[\s^2^(Fo^2^)+(0.0841P)^2^] where P=(Fo^2^+2Fc^2^)/3'
_refine_ls_weighting_scheme calc
_refine_ls_wR_factor_gt 0.1291
_refine_ls_wR_factor_ref 0.1434
_reflns_number_gt 2704
_reflns_number_total 3696
_reflns_threshold_expression 'I > 2\s(I)'
_cod_data_source_file ds2247sup1.cif
_cod_data_source_block I
_cod_original_cell_volume 1711.2(6)
_cod_database_code 2312020
_shelx_space_group_comment
;
The symmetry employed for this shelxl refinement is uniquely defined
by the following loop, which should always be used as a source of
symmetry information in preference to the above space-group names.
They are only intended as comments.
;
_shelx_estimated_absorpt_t_min 0.950
_shelx_estimated_absorpt_t_max 0.990
_shelxl_version_number 2.013

loop_
_space_group_symop_operation_xyz
'x, y, z'
'-x+1/2, -y, z+1/2'
'-x, y+1/2, -z+1/2'
'x+1/2, -y+1/2, -z'

loop_
_atom_site_type_symbol
_atom_site_label
_atom_site_fract_x
_atom_site_fract_y
_atom_site_fract_z
_atom_site_U_iso_or_equiv
_atom_site_adp_type
_atom_site_calc_flag
_atom_site_occupancy
O O1 0.4367(6) 0.5659(2) 0.66750(19) 0.0316(8) Uani d 1
O O2 -0.1365(5) 0.6212(3) 0.62349(19) 0.0355(8) Uani d 1
O O3 0.3555(5) 0.6634(2) 0.52801(16) 0.0251(7) Uani d 1
O O4 0.0678(6) 0.6179(2) 0.33056(18) 0.0342(8) Uani d 1
O O5 0.5541(6) 0.4112(2) 0.26958(17) 0.0319(8) Uani d 1
O O6 0.6845(5) 0.4177(2) 0.54844(17) 0.0271(7) Uani d 1
N N1 0.3167(6) 0.5825(2) 0.4169(2) 0.0244(8) Uani d 1
N N2 0.3171(7) 0.5149(3) 0.3022(2) 0.0278(8) Uani d 1
C C1 0.3630(8) 0.6543(3) 0.6624(2) 0.0268(10) Uani d 1
H H1A 0.4869 0.6946 0.6612 0.032 Uiso calc 1
H H1B 0.2787 0.6685 0.7074 0.032 Uiso calc 1
C C2 0.2282(7) 0.6702(3) 0.5941(2) 0.0238(9) Uani d 1
H H2 0.1672 0.7310 0.5970 0.029 Uiso calc 1
C C3 0.0472(7) 0.6046(3) 0.5800(2) 0.0256(9) Uani d 1
H H3 0.0978 0.5428 0.5880 0.031 Uiso calc 1
C C4 0.0039(7) 0.6206(3) 0.4983(3) 0.0264(9) Uani d 1
H H4A -0.1046 0.6672 0.4915 0.032 Uiso calc 1
H H4B -0.0458 0.5660 0.4735 0.032 Uiso calc 1
C C5 0.2197(7) 0.6500(3) 0.4670(2) 0.0253(9) Uani d 1
H H5 0.2020 0.7067 0.4391 0.030 Uiso calc 1
C C6 0.4901(7) 0.5330(3) 0.4377(2) 0.0233(9) Uani d 1
H H6 0.5481 0.5409 0.4862 0.028 Uiso calc 1
C C7 0.5806(7) 0.4735(3) 0.3914(2) 0.0239(9) Uani d 1
C C8 0.4944(7) 0.4627(3) 0.3171(3) 0.0262(9) Uani d 1
C C9 0.2231(8) 0.5755(3) 0.3485(2) 0.0282(10) Uani d 1
C C10 0.7714(7) 0.4220(3) 0.4143(2) 0.0250(9) Uani d 1
C C11 0.8132(7) 0.4001(3) 0.4874(2) 0.0256(10) Uani d 1
C C12 0.7864(8) 0.3833(3) 0.6103(2) 0.0271(10) Uani d 1
C C13 0.7096(8) 0.3830(3) 0.6814(3) 0.0296(10) Uani d 1
H H13 0.5767 0.4090 0.6935 0.036 Uiso calc 1
C C14 0.8351(8) 0.3429(3) 0.7351(3) 0.0321(10) Uani d 1
H H14 0.7868 0.3412 0.7853 0.039 Uiso calc 1
C C15 1.0316(8) 0.3047(3) 0.7172(3) 0.0310(10) Uani d 1
H H15 1.1139 0.2775 0.7552 0.037 Uiso calc 1
C C16 1.1061(8) 0.3060(3) 0.6454(3) 0.0306(10) Uani d 1
H H16 1.2393 0.2802 0.6334 0.037 Uiso calc 1
C C17 0.9829(7) 0.3460(3) 0.5904(3) 0.0262(9) Uani d 1
C C18 0.9993(7) 0.3562(3) 0.5105(3) 0.0250(9) Uani d 1
C C19 1.1478(7) 0.3293(3) 0.4577(3) 0.0280(10) Uani d 1
H H19 1.2741 0.2993 0.4720 0.034 Uiso calc 1
C C20 1.1057(7) 0.3474(3) 0.3848(3) 0.0294(10) Uani d 1
H H20 1.2028 0.3278 0.3477 0.035 Uiso calc 1
C C21 0.9242(8) 0.3939(3) 0.3626(3) 0.0281(10) Uani d 1
H H21 0.9041 0.4067 0.3112 0.034 Uiso calc 1
H H2O -0.097(9) 0.608(4) 0.676(3) 0.037(15) Uiso d 1
H H2N 0.266(9) 0.506(4) 0.255(3) 0.034(14) Uiso d 1
H H1O 0.567(10) 0.562(5) 0.644(4) 0.07(2) Uiso d 1

loop_
_atom_site_aniso_label
_atom_site_aniso_U_11
_atom_site_aniso_U_22
_atom_site_aniso_U_33
_atom_site_aniso_U_12
_atom_site_aniso_U_13
_atom_site_aniso_U_23
O1 0.0278(19) 0.0285(17) 0.0385(19) 0.0033(13) -0.0009(14) 0.0040(14)
O2 0.0208(17) 0.054(2) 0.0320(19) 0.0045(15) 0.0025(13) 0.0041(16)
O3 0.0267(17) 0.0264(15) 0.0223(16) -0.0019(12) 0.0004(12) -0.0025(12)
O4 0.0333(19) 0.0388(18) 0.0305(17) 0.0095(15) -0.0064(14) -0.0014(15)
O5 0.0370(19) 0.0331(17) 0.0255(16) 0.0016(14) 0.0004(14) -0.0086(14)
O6 0.0269(17) 0.0286(16) 0.0259(15) 0.0040(13) 0.0028(13) 0.0018(12)
N1 0.024(2) 0.0249(18) 0.0243(18) 0.0037(15) -0.0004(15) 0.0000(15)
N2 0.033(2) 0.0299(19) 0.0205(19) 0.0018(16) -0.0034(16) -0.0039(15)
C1 0.029(2) 0.024(2) 0.028(2) -0.0031(18) 0.0007(18) -0.0005(18)
C2 0.025(2) 0.021(2) 0.025(2) 0.0013(16) 0.0016(18) 0.0007(17)
C3 0.022(2) 0.023(2) 0.031(2) 0.0002(17) 0.0024(17) 0.0028(18)
C4 0.022(2) 0.026(2) 0.031(2) 0.0039(17) -0.0022(19) -0.0032(18)
C5 0.032(2) 0.021(2) 0.023(2) 0.0024(17) -0.0011(18) -0.0010(17)
C6 0.024(2) 0.023(2) 0.023(2) -0.0023(16) -0.0033(16) -0.0002(16)
C7 0.024(2) 0.021(2) 0.026(2) -0.0018(16) 0.0020(17) 0.0012(17)
C8 0.027(2) 0.024(2) 0.027(2) -0.0021(17) 0.0014(18) 0.0015(17)
C9 0.032(3) 0.030(2) 0.023(2) -0.002(2) -0.0005(18) -0.0014(18)
C10 0.026(2) 0.020(2) 0.029(2) -0.0015(17) 0.0010(18) -0.0024(18)
C11 0.027(3) 0.020(2) 0.029(2) 0.0003(17) 0.0060(18) -0.0031(16)
C12 0.029(2) 0.023(2) 0.030(2) 0.0016(18) -0.0041(19) 0.0003(18)
C13 0.036(3) 0.023(2) 0.030(2) 0.0030(19) 0.001(2) 0.0011(18)
C14 0.040(3) 0.027(2) 0.029(2) -0.004(2) -0.003(2) -0.0001(19)
C15 0.030(3) 0.028(2) 0.036(3) 0.0010(19) -0.009(2) 0.0030(19)
C16 0.030(3) 0.022(2) 0.040(3) 0.0015(17) -0.006(2) -0.004(2)
C17 0.024(2) 0.023(2) 0.032(2) -0.0019(17) -0.0003(19) -0.0024(18)
C18 0.025(2) 0.019(2) 0.031(2) -0.0012(17) 0.0012(18) 0.0005(17)
C19 0.026(2) 0.017(2) 0.041(3) 0.0010(16) 0.004(2) -0.0001(18)
C20 0.027(2) 0.029(2) 0.033(3) 0.0008(18) 0.0083(19) -0.0053(19)
C21 0.033(3) 0.025(2) 0.026(2) -0.0032(18) 0.0028(19) -0.0045(18)

loop_
_atom_type_symbol
_atom_type_description
_atom_type_scat_dispersion_real
_atom_type_scat_dispersion_imag
_atom_type_scat_source
C C 0.0033 0.0016 'International Tables Vol C Tables 4.2.6.8 and 6.1.1.4'
H H 0.0000 0.0000 'International Tables Vol C Tables 4.2.6.8 and 6.1.1.4'
N N 0.0061 0.0033 'International Tables Vol C Tables 4.2.6.8 and 6.1.1.4'
O O 0.0106 0.0060 'International Tables Vol C Tables 4.2.6.8 and 6.1.1.4'

loop_
_geom_angle_atom_site_label_1
_geom_angle_atom_site_label_2
_geom_angle_atom_site_label_3
_geom_angle
C1 O1 H1O 109(5)
C3 O2 H2O 106(3)
C5 O3 C2 108.4(3)
C12 O6 C11 106.8(3)
C9 N1 C6 122.9(4)
C9 N1 C5 114.7(4)
C6 N1 C5 122.4(4)
C9 N2 C8 127.5(4)
C9 N2 H2N 121(4)
C8 N2 H2N 112(4)
O1 C1 C2 112.7(4)
O1 C1 H1A 109.1
C2 C1 H1A 109.1
O1 C1 H1B 109.1
C2 C1 H1B 109.1
H1A C1 H1B 107.8
O3 C2 C1 110.2(4)
O3 C2 C3 103.3(3)
C1 C2 C3 116.7(4)
O3 C2 H2 108.8
C1 C2 H2 108.8
C3 C2 H2 108.8
O2 C3 C4 111.0(4)
O2 C3 C2 113.5(4)
C4 C3 C2 101.0(4)
O2 C3 H3 110.4
C4 C3 H3 110.4
C2 C3 H3 110.4
C3 C4 C5 104.0(4)
C3 C4 H4A 111.0
C5 C4 H4A 111.0
C3 C4 H4B 111.0
C5 C4 H4B 111.0
H4A C4 H4B 109.0
O3 C5 N1 108.6(3)
O3 C5 C4 107.2(3)
N1 C5 C4 112.5(4)
O3 C5 H5 109.5
N1 C5 H5 109.5
C4 C5 H5 109.5
C7 C6 N1 122.1(4)
C7 C6 H6 118.9
N1 C6 H6 118.9
C6 C7 C8 118.8(4)
C6 C7 C10 121.3(4)
C8 C7 C10 119.8(4)
O5 C8 N2 118.5(4)
O5 C8 C7 127.0(4)
N2 C8 C7 114.4(4)
O4 C9 N1 122.9(4)
O4 C9 N2 122.8(4)
N1 C9 N2 114.2(4)
C11 C10 C21 115.1(4)
C11 C10 C7 122.8(4)
C21 C10 C7 122.0(4)
C10 C11 O6 126.3(4)
C10 C11 C18 123.5(4)
O6 C11 C18 110.2(4)
C13 C12 O6 125.9(4)
C13 C12 C17 123.2(4)
O6 C12 C17 110.8(4)
C12 C13 C14 116.8(5)
C12 C13 H13 121.6
C14 C13 H13 121.6
C13 C14 C15 121.5(5)
C13 C14 H14 119.2
C15 C14 H14 119.2
C16 C15 C14 120.8(5)
C16 C15 H15 119.6
C14 C15 H15 119.6
C15 C16 C17 118.8(5)
C15 C16 H16 120.6
C17 C16 H16 120.6
C16 C17 C12 118.9(4)
C16 C17 C18 135.2(4)
C12 C17 C18 105.8(4)
C19 C18 C11 119.8(4)
C19 C18 C17 133.7(4)
C11 C18 C17 106.4(4)
C20 C19 C18 117.6(4)
C20 C19 H19 121.2
C18 C19 H19 121.2
C19 C20 C21 122.2(4)
C19 C20 H20 118.9
C21 C20 H20 118.9
C20 C21 C10 121.7(4)
C20 C21 H21 119.2
C10 C21 H21 119.2

loop_
_geom_bond_atom_site_label_1
_geom_bond_atom_site_label_2
_geom_bond_distance
O1 C1 1.423(6)
O1 H1O 0.92(6)
O2 C3 1.417(6)
O2 H2O 1.00(5)
O3 C5 1.403(5)
O3 C2 1.435(5)
O4 C9 1.213(6)
O5 C8 1.216(5)
O6 C12 1.384(5)
O6 C11 1.387(5)
N1 C9 1.366(6)
N1 C6 1.375(6)
N1 C5 1.492(5)
N2 C9 1.373(6)
N2 C8 1.393(6)
N2 H2N 0.91(5)
C1 C2 1.508(6)
C1 H1A 0.9900
C1 H1B 0.9900
C2 C3 1.533(6)
C2 H2 1.0000
C3 C4 1.511(6)
C3 H3 1.0000
C4 C5 1.535(7)
C4 H4A 0.9900
C4 H4B 0.9900
C5 H5 1.0000
C6 C7 1.353(6)
C6 H6 0.9500
C7 C8 1.447(6)
C7 C10 1.489(6)
C10 C11 1.379(6)
C10 C21 1.402(6)
C11 C18 1.408(6)
C12 C13 1.364(7)
C12 C17 1.405(6)
C13 C14 1.386(7)
C13 H13 0.9500
C14 C15 1.403(7)
C14 H14 0.9500
C15 C16 1.370(7)
C15 H15 0.9500
C16 C17 1.394(6)
C16 H16 0.9500
C17 C18 1.445(6)
C18 C19 1.391(6)
C19 C20 1.364(7)
C19 H19 0.9500
C20 C21 1.399(7)
C20 H20 0.9500
C21 H21 0.9500

loop_
_geom_hbond_atom_site_label_D
_geom_hbond_atom_site_label_H
_geom_hbond_atom_site_label_A
_geom_hbond_site_symmetry_A
_geom_hbond_distance_DH
_geom_hbond_distance_HA
_geom_hbond_distance_DA
_geom_hbond_angle_DHA
C4 H4A O3 4_466 0.99 2.61 3.439(6) 141.9
C6 H6 O6 . 0.95 2.34 2.915(5) 118.5
C13 H13 O1 . 0.95 2.58 3.271(6) 130.0
C21 H21 O5 . 0.95 2.33 2.876(6) 116.3
C13 H13 O4 2_565 0.95 2.65 3.194(6) 116.7
C14 H14 O4 2_565 0.95 2.45 3.115(6) 126.7
C1 H1B O5 2_565 0.99 2.66 3.401(6) 131.7
O2 H2O O5 2_565 1.00(5) 1.72(5) 2.716(5) 174(5)
N2 H2N O1 2_564 0.91(5) 2.30(5) 3.144(5) 154(5)
O1 H1O O2 1_655 0.92(6) 2.10(6) 2.922(5) 148(6)

_cod_database_fobs_code 2312020
